data_4502753
loop_
_publ_author_name
'Zhang, Huabin'
'Li, Ning'
'Tian, Chongbin'
'Liu, Tianfu'
'Du, Fenglei'
'Lin, Ping'
'Li, Zhihua'
'Du, Shaowu'

_publ_section_title
;
 Unusual High Thermal Stability within a Series of Novel Lanthanide TATB
 Frameworks: Synthesis, Structure, and Properties
 (TATB&#x00A0;=&#x00A0;4,4&#x2032;,4&#x2033;-s-Triazine-2,4,6-triyl-tribenzoate)
;
_journal_issue 2
_journal_name_full 'Crystal Growth &amp; Design'
_journal_page_first 670
_journal_paper_doi 10.1021/cg2008655
_journal_volume 12
_journal_year 2012
_chemical_formula_moiety 'C24 H12 Gd N3 O7'
_chemical_formula_sum 'C24 H12 Gd N3 O7'
_chemical_formula_weight 611.62
_chemical_name_systematic
; 
 ? 
;
_space_group_IT_number 70
_symmetry_cell_setting orthorhombic
_symmetry_space_group_name_Hall '-F 2uv 2vw'
_symmetry_space_group_name_H-M 'F d d d :2'
_atom_sites_solution_hydrogens geom
_atom_sites_solution_primary direct
_atom_sites_solution_secondary difmap
_audit_creation_method SHELXL-97
_cell_angle_alpha 90.00
_cell_angle_beta 90.00
_cell_angle_gamma 90.00
_cell_formula_units_Z 32
_cell_length_a 22.245(6)
_cell_length_b 28.583(7)
_cell_length_c 29.143(12)
_cell_measurement_reflns_used 5505
_cell_measurement_temperature 293(2)
_cell_measurement_theta_max 27.4797
_cell_measurement_theta_min 2.3007
_cell_volume 18530(10)
_computing_structure_refinement 'SHELXL-97 (Sheldrick, 1997)'
_computing_structure_solution 'SHELXS-97 (Sheldrick, 1990)'
_diffrn_ambient_temperature 293(2)
_diffrn_detector_area_resol_mean 13.6612
_diffrn_measured_fraction_theta_full 0.997
_diffrn_measured_fraction_theta_max 0.997
_diffrn_measurement_device_type
;
Mercury2 (2x2 bin mode)
;
_diffrn_measurement_method CCD_Profile_fitting
_diffrn_radiation_monochromator graphite
_diffrn_radiation_source 'fine-focus sealed tube'
_diffrn_radiation_type MoK\a
_diffrn_radiation_wavelength 0.71073
_diffrn_reflns_av_R_equivalents 0.0898
_diffrn_reflns_av_sigmaI/netI 0.0411
_diffrn_reflns_limit_h_max 28
_diffrn_reflns_limit_h_min -28
_diffrn_reflns_limit_k_max 36
_diffrn_reflns_limit_k_min -36
_diffrn_reflns_limit_l_max 37
_diffrn_reflns_limit_l_min -33
_diffrn_reflns_number 35157
_diffrn_reflns_theta_full 27.47
_diffrn_reflns_theta_max 27.47
_diffrn_reflns_theta_min 2.32
_exptl_absorpt_coefficient_mu 2.913
_exptl_absorpt_correction_T_max 1.0000
_exptl_absorpt_correction_T_min 0.647
_exptl_absorpt_correction_type multi-scan
_exptl_absorpt_process_details '(SADABS; Bruker, 2000)'
_exptl_crystal_colour Colorless
_exptl_crystal_density_diffrn 1.754
_exptl_crystal_density_method 'not measured'
_exptl_crystal_description prism
_exptl_crystal_F_000 9504
_exptl_crystal_size_max 0.2
_exptl_crystal_size_mid 0.2
_exptl_crystal_size_min 0.2
_refine_diff_density_max 1.758
_refine_diff_density_min -1.159
_refine_diff_density_rms 0.158
_refine_ls_extinction_method none
_refine_ls_goodness_of_fit_ref 1.031
_refine_ls_hydrogen_treatment constr
_refine_ls_matrix_type full
_refine_ls_number_parameters 316
_refine_ls_number_reflns 5309
_refine_ls_number_restraints 0
_refine_ls_restrained_S_all 1.031
_refine_ls_R_factor_all 0.0497
_refine_ls_R_factor_gt 0.0476
_refine_ls_shift/su_max 0.002
_refine_ls_shift/su_mean 0.000
_refine_ls_structure_factor_coef Fsqd
_refine_ls_weighting_details 'calc w=1/[\s^2^(Fo^2^)+(0.0637P)^2^+488.0003P] where P=(Fo^2^+2Fc^2^)/3'
_refine_ls_weighting_scheme calc
_refine_ls_wR_factor_gt 0.1325
_refine_ls_wR_factor_ref 0.1343
_reflns_number_gt 5042
_reflns_number_total 5309
_reflns_threshold_expression >2sigma(I)
_cod_data_source_file cg2008655_si_003.cif
_cod_data_source_block 3
_cod_depositor_comments
;
The following automatic conversions were performed:

'_exptl_absorpt_correction_type' value 'Multi-scan' changed to
'multi-scan' according to
/home/saulius/struct/CIF-dictionaries/cif_core.dic dictionary named
'cif_core.dic' version 2.4.1 from 2010-06-29.

Automatic conversion script
Id: cif_fix_values 1715 2011-07-08 13:25:40Z adriana 
;
_cod_original_sg_symbol_H-M Fddd
_cod_database_code 4502753

loop_
_symmetry_equiv_pos_as_xyz
'x, y, z'
'-x+3/4, -y+3/4, z'
'-x+3/4, y, -z+3/4'
'x, -y+3/4, -z+3/4'
'x, y+1/2, z+1/2'
'-x+3/4, -y+5/4, z+1/2'
'-x+3/4, y+1/2, -z+5/4'
'x, -y+5/4, -z+5/4'
'x+1/2, y, z+1/2'
'-x+5/4, -y+3/4, z+1/2'
'-x+5/4, y, -z+5/4'
'x+1/2, -y+3/4, -z+5/4'
'x+1/2, y+1/2, z'
'-x+5/4, -y+5/4, z'
'-x+5/4, y+1/2, -z+3/4'
'x+1/2, -y+5/4, -z+3/4'
'-x, -y, -z'
'x-3/4, y-3/4, -z'
'x-3/4, -y, z-3/4'
'-x, y-3/4, z-3/4'
'-x, -y+1/2, -z+1/2'
'x-3/4, y-1/4, -z+1/2'
'x-3/4, -y+1/2, z-1/4'
'-x, y-1/4, z-1/4'
'-x+1/2, -y, -z+1/2'
'x-1/4, y-3/4, -z+1/2'
'x-1/4, -y, z-1/4'
'-x+1/2, y-3/4, z-1/4'
'-x+1/2, -y+1/2, -z'
'x-1/4, y-1/4, -z'
'x-1/4, -y+1/2, z-3/4'
'-x+1/2, y-1/4, z-3/4'

loop_
_atom_site_label
_atom_site_type_symbol
_atom_site_fract_x
_atom_site_fract_y
_atom_site_fract_z
_atom_site_U_iso_or_equiv
_atom_site_adp_type
_atom_site_occupancy
_atom_site_symmetry_multiplicity
_atom_site_calc_flag
_atom_site_refinement_flags
Gd1 Gd 0.195191(12) 0.221313(9) 0.047296(9) 0.02461(11) Uani 1 1 d .
N1 N -0.2589(2) 0.2604(2) -0.0785(2) 0.0365(12) Uani 1 1 d .
N2 N -0.1707(3) 0.2196(2) -0.0575(2) 0.0373(13) Uani 1 1 d .
N3 N -0.1941(3) 0.2919(2) -0.0220(2) 0.0407(14) Uani 1 1 d .
O1 O -0.4557(2) 0.4446(2) -0.05124(19) 0.0492(13) Uani 1 1 d .
O2 O -0.3926(2) 0.4805(2) -0.0028(2) 0.0517(14) Uani 1 1 d .
O3 O -0.3191(2) 0.08779(19) -0.24065(18) 0.0475(12) Uani 1 1 d .
O4 O -0.2519(2) 0.03991(16) -0.21107(17) 0.0416(11) Uani 1 1 d .
O5 O 0.0458(2) 0.24389(19) 0.12719(15) 0.0421(11) Uani 1 1 d .
O6 O 0.0951(2) 0.2100(2) 0.06851(17) 0.0444(12) Uani 1 1 d .
O7W O 0.1906(4) 0.1428(2) 0.0837(3) 0.085(2) Uani 1 1 d .
C1 C -0.2431(3) 0.2935(2) -0.0488(2) 0.0372(15) Uani 1 1 d .
C2 C -0.2216(3) 0.2240(2) -0.0814(2) 0.0318(13) Uani 1 1 d .
C3 C -0.1598(3) 0.2544(2) -0.0279(2) 0.0347(13) Uani 1 1 d .
C4 C -0.2835(3) 0.3340(2) -0.0447(2) 0.0367(14) Uani 1 1 d .
C5 C -0.2704(4) 0.3709(3) -0.0159(3) 0.057(2) Uani 1 1 d .
H5A H -0.2348 0.3707 0.0008 0.069 Uiso 1 1 calc R
C6 C -0.3093(4) 0.4081(3) -0.0115(3) 0.058(2) Uani 1 1 d .
H6A H -0.2998 0.4327 0.0082 0.069 Uiso 1 1 calc R
C7 C -0.3625(3) 0.4092(2) -0.0361(2) 0.0359(14) Uani 1 1 d .
C8 C -0.3756(3) 0.3730(3) -0.0652(2) 0.0417(16) Uani 1 1 d .
H8A H -0.4111 0.3734 -0.0820 0.050 Uiso 1 1 calc R
C9 C -0.3365(3) 0.3358(3) -0.0698(3) 0.0448(17) Uani 1 1 d .
H9A H -0.3458 0.3116 -0.0899 0.054 Uiso 1 1 calc R
C10 C -0.4070(3) 0.4479(3) -0.0298(2) 0.0383(14) Uani 1 1 d .
C11 C -0.2381(3) 0.1855(2) -0.1129(2) 0.0316(12) Uani 1 1 d .
C12 C -0.2032(3) 0.1446(2) -0.1145(2) 0.0370(14) Uani 1 1 d .
H12A H -0.1707 0.1411 -0.0948 0.044 Uiso 1 1 calc R
C13 C -0.2173(3) 0.1097(2) -0.1453(2) 0.0376(14) Uani 1 1 d .
H13A H -0.1938 0.0828 -0.1466 0.045 Uiso 1 1 calc R
C14 C -0.2665(3) 0.1146(2) -0.1744(2) 0.0293(12) Uani 1 1 d .
C15 C -0.3017(3) 0.1541(2) -0.1724(2) 0.0327(12) Uani 1 1 d .
H15A H -0.3347 0.1572 -0.1917 0.039 Uiso 1 1 calc R
C16 C -0.2878(3) 0.1891(2) -0.1414(2) 0.0354(14) Uani 1 1 d .
H16A H -0.3121 0.2156 -0.1397 0.042 Uiso 1 1 calc R
C17 C -0.2802(3) 0.0782(2) -0.2102(2) 0.0312(12) Uani 1 1 d .
C18 C -0.1043(3) 0.2502(2) 0.0010(2) 0.0328(13) Uani 1 1 d .
C19 C -0.0599(3) 0.2186(3) -0.0115(2) 0.0406(16) Uani 1 1 d .
H19A H -0.0640 0.2011 -0.0382 0.049 Uiso 1 1 calc R
C20 C -0.0097(3) 0.2133(3) 0.0157(2) 0.0417(16) Uani 1 1 d .
H20A H 0.0208 0.1930 0.0067 0.050 Uiso 1 1 calc R
C21 C -0.0045(3) 0.2378(2) 0.0563(2) 0.0294(12) Uani 1 1 d .
C22 C -0.0490(3) 0.2689(3) 0.0688(2) 0.0399(15) Uani 1 1 d .
H22A H -0.0458 0.2852 0.0963 0.048 Uiso 1 1 calc R
C23 C -0.0985(3) 0.2762(2) 0.0407(2) 0.0395(16) Uani 1 1 d .
H23A H -0.1274 0.2983 0.0486 0.047 Uiso 1 1 calc R
C24 C 0.0494(3) 0.2301(2) 0.0864(2) 0.0302(12) Uani 1 1 d .

loop_
_atom_site_aniso_label
_atom_site_aniso_U_11
_atom_site_aniso_U_22
_atom_site_aniso_U_33
_atom_site_aniso_U_23
_atom_site_aniso_U_13
_atom_site_aniso_U_12
Gd1 0.02658(16) 0.02038(16) 0.02688(17) -0.00214(9) 0.00008(10) 0.00228(9)
N1 0.032(3) 0.033(3) 0.044(3) -0.014(2) -0.017(2) 0.008(2)
N2 0.034(3) 0.036(3) 0.042(3) -0.016(2) -0.016(2) 0.010(2)
N3 0.035(3) 0.037(3) 0.050(3) -0.019(3) -0.022(2) 0.013(2)
O1 0.036(3) 0.058(3) 0.053(3) -0.017(3) -0.011(2) 0.024(2)
O2 0.039(3) 0.050(3) 0.066(4) -0.030(3) -0.002(2) 0.017(2)
O3 0.051(3) 0.045(3) 0.046(3) -0.025(2) -0.009(2) 0.009(2)
O4 0.055(3) 0.025(2) 0.045(3) -0.006(2) 0.001(2) 0.004(2)
O5 0.045(3) 0.059(3) 0.023(2) 0.003(2) -0.0083(19) 0.010(2)
O6 0.025(2) 0.072(4) 0.037(2) -0.002(2) -0.0043(18) 0.004(2)
O7W 0.108(6) 0.046(4) 0.103(6) 0.037(4) 0.006(5) -0.016(4)
C1 0.036(3) 0.032(3) 0.044(4) -0.016(3) -0.017(3) 0.014(3)
C2 0.028(3) 0.030(3) 0.037(3) -0.010(2) -0.011(2) 0.006(2)
C3 0.034(3) 0.033(3) 0.037(3) -0.013(3) -0.012(3) 0.006(2)
C4 0.034(3) 0.031(3) 0.045(4) -0.016(3) -0.013(3) 0.015(3)
C5 0.048(4) 0.052(5) 0.071(5) -0.036(4) -0.030(4) 0.024(4)
C6 0.052(4) 0.050(4) 0.070(5) -0.037(4) -0.022(4) 0.026(4)
C7 0.036(3) 0.032(3) 0.040(3) -0.010(3) -0.003(3) 0.011(3)
C8 0.035(3) 0.044(4) 0.047(4) -0.013(3) -0.014(3) 0.013(3)
C9 0.041(4) 0.040(4) 0.053(4) -0.020(3) -0.022(3) 0.013(3)
C10 0.034(3) 0.041(4) 0.040(3) -0.012(3) 0.000(3) 0.012(3)
C11 0.029(3) 0.028(3) 0.038(3) -0.012(2) -0.005(2) 0.005(2)
C12 0.040(3) 0.028(3) 0.043(4) -0.010(3) -0.014(3) 0.010(3)
C13 0.044(3) 0.023(3) 0.045(4) -0.010(3) -0.009(3) 0.012(3)
C14 0.034(3) 0.021(3) 0.033(3) -0.006(2) -0.002(2) -0.003(2)
C15 0.029(3) 0.032(3) 0.038(3) -0.009(2) -0.008(2) 0.000(2)
C16 0.034(3) 0.027(3) 0.045(4) -0.011(3) -0.009(3) 0.008(2)
C17 0.035(3) 0.025(3) 0.034(3) -0.012(2) 0.007(2) -0.001(2)
C18 0.030(3) 0.035(3) 0.033(3) -0.011(2) -0.011(2) 0.007(2)
C19 0.035(3) 0.052(4) 0.035(3) -0.019(3) -0.011(3) 0.016(3)
C20 0.036(3) 0.051(4) 0.039(4) -0.012(3) -0.008(3) 0.017(3)
C21 0.025(3) 0.035(3) 0.029(3) -0.001(2) -0.002(2) 0.002(2)
C22 0.036(3) 0.053(4) 0.031(3) -0.018(3) -0.012(3) 0.007(3)
C23 0.034(3) 0.044(4) 0.040(4) -0.018(3) -0.012(3) 0.011(3)
C24 0.023(3) 0.042(3) 0.027(3) 0.001(2) -0.001(2) 0.001(2)

loop_
_atom_type_symbol
_atom_type_description
_atom_type_scat_dispersion_real
_atom_type_scat_dispersion_imag
_atom_type_scat_source
C C 0.0033 0.0016 'International Tables Vol C Tables 4.2.6.8 and 6.1.1.4'
H H 0.0000 0.0000 'International Tables Vol C Tables 4.2.6.8 and 6.1.1.4'
N N 0.0061 0.0033 'International Tables Vol C Tables 4.2.6.8 and 6.1.1.4'
O O 0.0106 0.0060 'International Tables Vol C Tables 4.2.6.8 and 6.1.1.4'
Gd Gd -0.1653 3.9035 'International Tables Vol C Tables 4.2.6.8 and 6.1.1.4'

loop_
_geom_angle_atom_site_label_1
_geom_angle_atom_site_label_2
_geom_angle_atom_site_label_3
_geom_angle
_geom_angle_site_symmetry_1
_geom_angle_site_symmetry_3
O5 Gd1 O2 118.6(2) 11_454 2_455
O5 Gd1 O6 82.43(18) 11_454 .
O2 Gd1 O6 76.61(19) 2_455 .
O5 Gd1 O1 87.8(2) 11_454 30_655
O2 Gd1 O1 134.41(18) 2_455 30_655
O6 Gd1 O1 147.39(19) . 30_655
O5 Gd1 O4 79.53(18) 11_454 20_566
O2 Gd1 O4 73.2(2) 2_455 20_566
O6 Gd1 O4 131.1(2) . 20_566
O1 Gd1 O4 76.7(2) 30_655 20_566
O5 Gd1 O3 150.7(2) 11_454 16_544
O2 Gd1 O3 85.3(2) 2_455 16_544
O6 Gd1 O3 87.60(19) . 16_544
O1 Gd1 O3 85.9(2) 30_655 16_544
O4 Gd1 O3 126.33(18) 20_566 16_544
O5 Gd1 O7W 81.3(3) 11_454 .
O2 Gd1 O7W 141.5(3) 2_455 .
O6 Gd1 O7W 73.9(2) . .
O1 Gd1 O7W 73.9(2) 30_655 .
O4 Gd1 O7W 145.3(2) 20_566 .
O3 Gd1 O7W 69.5(3) 16_544 .
O5 Gd1 O4 148.84(17) 11_454 16_544
O2 Gd1 O4 73.42(18) 2_455 16_544
O6 Gd1 O4 128.64(16) . 16_544
O1 Gd1 O4 67.00(17) 30_655 16_544
O4 Gd1 O4 77.05(16) 20_566 16_544
O3 Gd1 O4 49.57(16) 16_544 16_544
O7W Gd1 O4 107.3(2) . 16_544
O5 Gd1 C17 159.81(18) 11_454 16_544
O2 Gd1 C17 80.7(2) 2_455 16_544
O6 Gd1 C17 109.73(18) . 16_544
O1 Gd1 C17 73.22(19) 30_655 16_544
O4 Gd1 C17 102.22(18) 20_566 16_544
O3 Gd1 C17 24.59(18) 16_544 16_544
O7W Gd1 C17 86.6(2) . 16_544
O4 Gd1 C17 25.18(16) 16_544 16_544
O5 Gd1 Gd1 119.17(13) 11_454 29
O2 Gd1 Gd1 68.50(14) 2_455 29
O6 Gd1 Gd1 144.62(13) . 29
O1 Gd1 Gd1 66.12(13) 30_655 29
O4 Gd1 Gd1 42.50(12) 20_566 29
O3 Gd1 Gd1 83.98(13) 16_544 29
O7W Gd1 Gd1 133.2(2) . 29
O4 Gd1 Gd1 34.55(10) 16_544 29
C17 Gd1 Gd1 59.73(13) 16_544 29
C1 N1 C2 115.6(5) . .
C2 N2 C3 114.8(5) . .
C3 N3 C1 114.8(5) . .
C10 O1 Gd1 140.0(4) . 18_565
C10 O2 Gd1 134.6(5) . 2_455
C17 O3 Gd1 104.0(4) . 16_444
C17 O4 Gd1 172.3(5) . 24
C17 O4 Gd1 84.7(4) . 16_444
Gd1 O4 Gd1 102.95(16) 24 16_444
C24 O5 Gd1 144.3(5) . 11_454
C24 O6 Gd1 143.5(5) . .
N1 C1 N3 124.7(6) . .
N1 C1 C4 116.8(5) . .
N3 C1 C4 118.4(5) . .
N1 C2 N2 124.6(5) . .
N1 C2 C11 117.7(5) . .
N2 C2 C11 117.7(5) . .
N3 C3 N2 125.4(6) . .
N3 C3 C18 117.7(5) . .
N2 C3 C18 116.9(5) . .
C5 C4 C9 118.1(6) . .
C5 C4 C1 121.5(6) . .
C9 C4 C1 120.5(6) . .
C6 C5 C4 121.0(7) . .
C5 C6 C7 120.3(7) . .
C8 C7 C6 119.2(6) . .
C8 C7 C10 119.6(6) . .
C6 C7 C10 121.1(6) . .
C7 C8 C9 120.5(6) . .
C8 C9 C4 121.0(6) . .
O1 C10 O2 125.9(6) . .
O1 C10 C7 117.0(6) . .
O2 C10 C7 117.1(6) . .
C16 C11 C12 118.8(5) . .
C16 C11 C2 120.9(5) . .
C12 C11 C2 120.2(5) . .
C13 C12 C11 120.0(6) . .
C12 C13 C14 120.2(6) . .
C15 C14 C13 120.2(5) . .
C15 C14 C17 118.8(5) . .
C13 C14 C17 120.9(5) . .
C14 C15 C16 119.6(6) . .
C15 C16 C11 121.0(6) . .
O4 C17 O3 120.8(6) . .
O4 C17 C14 120.8(6) . .
O3 C17 C14 118.4(5) . .
O4 C17 Gd1 70.1(3) . 16_444
O3 C17 Gd1 51.4(3) . 16_444
C14 C17 Gd1 164.6(4) . 16_444
C23 C18 C19 120.3(6) . .
C23 C18 C3 120.4(6) . .
C19 C18 C3 119.2(5) . .
C20 C19 C18 119.7(6) . .
C19 C20 C21 120.4(6) . .
C20 C21 C22 119.6(6) . .
C20 C21 C24 119.6(6) . .
C22 C21 C24 120.8(5) . .
C21 C22 C23 120.6(6) . .
C18 C23 C22 119.3(6) . .
O5 C24 O6 125.2(6) . .
O5 C24 C21 117.2(5) . .
O6 C24 C21 117.5(5) . .

loop_
_geom_bond_atom_site_label_1
_geom_bond_atom_site_label_2
_geom_bond_distance
_geom_bond_site_symmetry_2
Gd1 O5 2.302(5) 11_454
Gd1 O2 2.323(5) 2_455
Gd1 O6 2.332(5) .
Gd1 O1 2.336(5) 30_655
Gd1 O4 2.345(5) 20_566
Gd1 O3 2.383(5) 16_544
Gd1 O7W 2.486(6) .
Gd1 O4 2.793(5) 16_544
Gd1 C17 2.957(6) 16_544
N1 C1 1.329(8) .
N1 C2 1.334(8) .
N2 C2 1.336(8) .
N2 C3 1.339(8) .
N3 C3 1.327(8) .
N3 C1 1.342(8) .
O1 C10 1.255(8) .
O1 Gd1 2.336(5) 18_565
O2 C10 1.260(8) .
O2 Gd1 2.323(5) 2_455
O3 C17 1.268(8) .
O3 Gd1 2.383(5) 16_444
O4 C17 1.264(8) .
O4 Gd1 2.345(5) 24
O4 Gd1 2.793(5) 16_444
O5 C24 1.255(8) .
O5 Gd1 2.302(5) 11_454
O6 C24 1.280(8) .
C1 C4 1.471(8) .
C2 C11 1.478(8) .
C3 C18 1.499(8) .
C4 C5 1.381(9) .
C4 C9 1.387(9) .
C5 C6 1.377(10) .
C6 C7 1.384(10) .
C7 C8 1.370(9) .
C7 C10 1.497(8) .
C8 C9 1.379(9) .
C11 C16 1.386(8) .
C11 C12 1.404(8) .
C12 C13 1.376(8) .
C13 C14 1.393(9) .
C14 C15 1.376(8) .
C14 C17 1.503(8) .
C15 C16 1.384(8) .
C17 Gd1 2.957(6) 16_444
C18 C23 1.380(9) .
C18 C19 1.389(8) .
C19 C20 1.379(9) .
C20 C21 1.379(9) .
C21 C22 1.381(9) .
C21 C24 1.501(8) .
C22 C23 1.388(9) .
